data_4079724
loop_
_publ_author_name
'Cui, Haiyan'
'Ma, Bing'
'Cui, Chunming'

_publ_section_title
;
 Metal-Free, Stereospecific Bis-Silylation of Functionalized Alkynes with
 NHC-Supported Silylaminosilylene
;
_journal_issue 21
_journal_name_full Organometallics
_journal_page_first 7339
_journal_paper_doi 10.1021/om3009958
_journal_volume 31
_journal_year 2012
_chemical_formula_sum 'C30 H50 Cl N3 O2 Si2'
_chemical_formula_weight 576.36
_chemical_name_common 8
_chemical_name_systematic
; 
 ? 
;
_space_group_IT_number 33
_symmetry_cell_setting orthorhombic
_symmetry_space_group_name_Hall 'P 2c -2n'
_symmetry_space_group_name_H-M 'P n a 21'
_atom_sites_solution_hydrogens geom
_atom_sites_solution_primary direct
_atom_sites_solution_secondary difmap
_audit_creation_method SHELXL-97
_cell_angle_alpha 90.00
_cell_angle_beta 90.00
_cell_angle_gamma 90.00
_cell_formula_units_Z 4
_cell_length_a 16.981(4)
_cell_length_b 15.637(4)
_cell_length_c 12.337(3)
_cell_measurement_reflns_used 4249
_cell_measurement_temperature 113(2)
_cell_measurement_theta_max 72.2
_cell_measurement_theta_min 27.6
_cell_volume 3275.9(14)
_computing_cell_refinement CrystalClear
_computing_data_collection CrystalClear
_computing_data_reduction CrystalClear
_computing_molecular_graphics 'Bruker SHELXTL'
_computing_publication_material 'CrystalStructure 3.8'
_computing_structure_refinement 'SHELXL-97 (Sheldrick, 1997)'
_computing_structure_solution 'SHELXS-97 (Sheldrick, 1990)'
_diffrn_ambient_temperature 113(2)
_diffrn_detector_area_resol_mean 14.63
_diffrn_measured_fraction_theta_full 0.993
_diffrn_measured_fraction_theta_max 0.993
_diffrn_measurement_device_type 'Bruker P4'
_diffrn_measurement_method '\w scans'
_diffrn_radiation_monochromator graphite
_diffrn_radiation_source 'fine-focus sealed tube'
_diffrn_radiation_type CuK\a
_diffrn_radiation_wavelength 1.54178
_diffrn_reflns_av_R_equivalents 0.0394
_diffrn_reflns_av_sigmaI/netI 0.0313
_diffrn_reflns_limit_h_max 20
_diffrn_reflns_limit_h_min -20
_diffrn_reflns_limit_k_max 19
_diffrn_reflns_limit_k_min -17
_diffrn_reflns_limit_l_max 14
_diffrn_reflns_limit_l_min -15
_diffrn_reflns_number 31911
_diffrn_reflns_theta_full 72.39
_diffrn_reflns_theta_max 72.39
_diffrn_reflns_theta_min 3.84
_diffrn_standards_decay_% 0
_diffrn_standards_interval_count 0
_diffrn_standards_interval_time 0
_diffrn_standards_number 0
_exptl_absorpt_coefficient_mu 1.958
_exptl_absorpt_correction_T_max 0.7195
_exptl_absorpt_correction_T_min 0.6726
_exptl_absorpt_correction_type none
_exptl_crystal_colour Red
_exptl_crystal_density_diffrn 1.169
_exptl_crystal_density_method 'not measured'
_exptl_crystal_description Prism
_exptl_crystal_F_000 1248
_exptl_crystal_size_max 0.22
_exptl_crystal_size_mid 0.20
_exptl_crystal_size_min 0.18
_refine_diff_density_max 0.537
_refine_diff_density_min -0.528
_refine_diff_density_rms 0.139
_refine_ls_abs_structure_details 'Flack H D (1983), Acta Cryst. A39, 876-881'
_refine_ls_abs_structure_Flack -0.015(11)
_refine_ls_extinction_coef 0.0185(5)
_refine_ls_extinction_expression Fc^*^=kFc[1+0.001xFc^2^\l^3^/sin(2\q)]^-1/4^
_refine_ls_extinction_method SHELXL
_refine_ls_goodness_of_fit_ref 1.225
_refine_ls_hydrogen_treatment constr
_refine_ls_matrix_type full
_refine_ls_number_parameters 358
_refine_ls_number_reflns 6319
_refine_ls_number_restraints 1
_refine_ls_restrained_S_all 1.225
_refine_ls_R_factor_all 0.0459
_refine_ls_R_factor_gt 0.0454
_refine_ls_shift/su_max 0.001
_refine_ls_shift/su_mean 0.000
_refine_ls_structure_factor_coef Fsqd
_refine_ls_weighting_details 'calc w=1/[\s^2^(Fo^2^)+(0.0643P)^2^+0.0000P] where P=(Fo^2^+2Fc^2^)/3'
_refine_ls_weighting_scheme calc
_refine_ls_wR_factor_gt 0.0970
_refine_ls_wR_factor_ref 0.0973
_reflns_number_gt 6133
_reflns_number_total 6319
_reflns_threshold_expression >2sigma(I)
_cod_data_source_file om3009958_si_002.cif
_cod_data_source_block a
_cod_depositor_comments
;
The following automatic conversions were performed:

'_symmetry_cell_setting' value 'Orthorhombic' changed to
'orthorhombic' according to
/home/saulius/struct/CIF-dictionaries/cif_core.dic dictionary named
'cif_core.dic' version 2.4.2 from 2011-04-26.

Automatic conversion script
Id: cif_fix_values 1891 2012-01-12 08:04:46Z andrius 
;
_cod_original_cell_volume 3275.8(13)
_cod_original_sg_symbol_H-M Pna2(1)
_cod_database_code 4079724

loop_
_symmetry_equiv_pos_as_xyz
'x, y, z'
'-x, -y, z+1/2'
'x+1/2, -y+1/2, z'
'-x+1/2, y+1/2, z+1/2'

loop_
_atom_site_label
_atom_site_type_symbol
_atom_site_fract_x
_atom_site_fract_y
_atom_site_fract_z
_atom_site_U_iso_or_equiv
_atom_site_adp_type
_atom_site_occupancy
_atom_site_symmetry_multiplicity
_atom_site_calc_flag
_atom_site_refinement_flags
Cl1 Cl 0.31930(2) 0.63719(3) 1.03560(4) 0.02623(13) Uani 1 1 d .
O1 O 0.01750(8) 0.48777(12) 1.16409(13) 0.0352(4) Uani 1 1 d .
O2 O 0.08633(7) 0.49389(9) 1.31841(11) 0.0243(3) Uani 1 1 d .
Si1 Si 0.23916(3) 0.55518(3) 0.95620(4) 0.01685(13) Uani 1 1 d .
Si2 Si 0.24358(3) 0.44232(3) 1.23544(4) 0.01953(13) Uani 1 1 d .
N1 N 0.27614(9) 0.48136(11) 0.88359(13) 0.0224(3) Uani 1 1 d .
N2 N 0.17097(9) 0.63243(10) 0.75810(13) 0.0193(3) Uani 1 1 d .
N3 N 0.12930(9) 0.69570(10) 0.90448(13) 0.0200(3) Uani 1 1 d .
C1 C 0.30226(10) 0.40000(11) 0.86697(14) 0.0188(3) Uani 1 1 d .
C2 C 0.38460(11) 0.38181(13) 0.86216(15) 0.0219(4) Uani 1 1 d .
C3 C 0.41011(11) 0.29851(13) 0.84592(17) 0.0253(4) Uani 1 1 d .
H3 H 0.4651 0.2873 0.8437 0.030 Uiso 1 1 calc R
C4 C 0.35814(12) 0.23130(12) 0.83283(17) 0.0271(4) Uani 1 1 d .
H4 H 0.3768 0.1745 0.8233 0.033 Uiso 1 1 calc R
C5 C 0.27795(12) 0.24868(13) 0.83399(17) 0.0272(4) Uani 1 1 d .
H5 H 0.2418 0.2030 0.8236 0.033 Uiso 1 1 calc R
C6 C 0.24905(10) 0.33076(12) 0.84985(16) 0.0219(4) Uani 1 1 d .
C7 C 0.44426(11) 0.45381(14) 0.87023(18) 0.0282(4) Uani 1 1 d .
H7 H 0.4154 0.5069 0.8918 0.034 Uiso 1 1 calc R
C8 C 0.48175(17) 0.46991(18) 0.7595(2) 0.0459(6) Uani 1 1 d .
H8A H 0.5082 0.4178 0.7347 0.069 Uiso 1 1 calc R
H8B H 0.5203 0.5163 0.7654 0.069 Uiso 1 1 calc R
H8C H 0.4408 0.4859 0.7073 0.069 Uiso 1 1 calc R
C9 C 0.50760(13) 0.43700(18) 0.9556(2) 0.0419(6) Uani 1 1 d .
H9A H 0.4825 0.4231 1.0249 0.063 Uiso 1 1 calc R
H9B H 0.5403 0.4882 0.9642 0.063 Uiso 1 1 calc R
H9C H 0.5406 0.3890 0.9324 0.063 Uiso 1 1 calc R
C10 C 0.16066(11) 0.34577(13) 0.85132(18) 0.0262(4) Uani 1 1 d .
H10 H 0.1517 0.4090 0.8509 0.031 Uiso 1 1 calc R
C11 C 0.12026(13) 0.30843(16) 0.7508(2) 0.0365(5) Uani 1 1 d .
H11A H 0.1473 0.3286 0.6854 0.055 Uiso 1 1 calc R
H11B H 0.0651 0.3270 0.7489 0.055 Uiso 1 1 calc R
H11C H 0.1225 0.2458 0.7537 0.055 Uiso 1 1 calc R
C12 C 0.12331(12) 0.30990(15) 0.9544(2) 0.0323(4) Uani 1 1 d .
H12A H 0.1302 0.2477 0.9561 0.048 Uiso 1 1 calc R
H12B H 0.0670 0.3236 0.9551 0.048 Uiso 1 1 calc R
H12C H 0.1487 0.3354 1.0179 0.048 Uiso 1 1 calc R
C13 C 0.18078(10) 0.63530(11) 0.86720(16) 0.0182(4) Uani 1 1 d .
C14 C 0.11241(11) 0.68979(12) 0.72667(16) 0.0224(4) Uani 1 1 d .
C15 C 0.08622(11) 0.72853(12) 0.81843(17) 0.0228(4) Uani 1 1 d .
C16 C 0.22154(11) 0.57982(13) 0.68486(15) 0.0238(4) Uani 1 1 d .
H16 H 0.2534 0.5414 0.7325 0.029 Uiso 1 1 calc R
C17 C 0.17390(13) 0.52226(15) 0.61053(19) 0.0318(5) Uani 1 1 d .
H17A H 0.1295 0.4979 0.6509 0.048 Uiso 1 1 calc R
H17B H 0.2075 0.4760 0.5835 0.048 Uiso 1 1 calc R
H17C H 0.1539 0.5557 0.5493 0.048 Uiso 1 1 calc R
C18 C 0.27976(14) 0.63649(15) 0.6244(2) 0.0349(5) Uani 1 1 d .
H18A H 0.2510 0.6753 0.5763 0.052 Uiso 1 1 calc R
H18B H 0.3153 0.6007 0.5813 0.052 Uiso 1 1 calc R
H18C H 0.3105 0.6699 0.6766 0.052 Uiso 1 1 calc R
C19 C 0.08358(13) 0.70080(14) 0.61301(18) 0.0297(4) Uani 1 1 d .
H19A H 0.0538 0.6500 0.5912 0.045 Uiso 1 1 calc R
H19B H 0.1286 0.7084 0.5643 0.045 Uiso 1 1 calc R
H19C H 0.0494 0.7512 0.6090 0.045 Uiso 1 1 calc R
C20 C 0.02091(12) 0.79240(14) 0.82828(18) 0.0304(4) Uani 1 1 d .
H20A H 0.0082 0.8153 0.7564 0.046 Uiso 1 1 calc R
H20B H 0.0375 0.8391 0.8760 0.046 Uiso 1 1 calc R
H20C H -0.0258 0.7645 0.8588 0.046 Uiso 1 1 calc R
C21 C 0.12512(11) 0.72379(12) 1.01974(15) 0.0220(4) Uani 1 1 d .
H21 H 0.1586 0.6833 1.0623 0.026 Uiso 1 1 calc R
C22 C 0.16067(13) 0.81280(13) 1.03483(19) 0.0295(4) Uani 1 1 d .
H22A H 0.2147 0.8133 1.0068 0.044 Uiso 1 1 calc R
H22B H 0.1611 0.8274 1.1121 0.044 Uiso 1 1 calc R
H22C H 0.1290 0.8548 0.9952 0.044 Uiso 1 1 calc R
C23 C 0.04207(12) 0.71716(14) 1.06589(17) 0.0284(4) Uani 1 1 d .
H23A H 0.0098 0.7640 1.0374 0.043 Uiso 1 1 calc R
H23B H 0.0443 0.7210 1.1451 0.043 Uiso 1 1 calc R
H23C H 0.0188 0.6623 1.0448 0.043 Uiso 1 1 calc R
C24 C 0.16072(11) 0.52888(12) 1.05828(15) 0.0189(4) Uani 1 1 d .
H24 H 0.1095 0.5442 1.0339 0.023 Uiso 1 1 calc R
C25 C 0.15990(11) 0.49361(11) 1.15749(15) 0.0192(4) Uani 1 1 d .
C26 C 0.08025(11) 0.49073(11) 1.20988(16) 0.0205(4) Uani 1 1 d .
C27 C 0.01318(12) 0.49095(15) 1.37748(18) 0.0303(4) Uani 1 1 d .
H27A H -0.0201 0.5391 1.3555 0.045 Uiso 1 1 calc R
H27B H 0.0239 0.4947 1.4554 0.045 Uiso 1 1 calc R
H27C H -0.0140 0.4371 1.3617 0.045 Uiso 1 1 calc R
C28 C 0.32303(12) 0.40924(15) 1.14123(17) 0.0290(4) Uani 1 1 d .
H28A H 0.3440 0.4597 1.1040 0.043 Uiso 1 1 calc R
H28B H 0.3018 0.3691 1.0877 0.043 Uiso 1 1 calc R
H28C H 0.3653 0.3814 1.1822 0.043 Uiso 1 1 calc R
C29 C 0.20114(13) 0.34332(14) 1.29839(18) 0.0301(4) Uani 1 1 d .
H29A H 0.1630 0.3175 1.2485 0.045 Uiso 1 1 calc R
H29B H 0.1747 0.3583 1.3664 0.045 Uiso 1 1 calc R
H29C H 0.2435 0.3024 1.3132 0.045 Uiso 1 1 calc R
C30 C 0.28424(12) 0.51642(13) 1.33929(17) 0.0271(4) Uani 1 1 d .
H30A H 0.3153 0.4839 1.3920 0.041 Uiso 1 1 calc R
H30B H 0.2409 0.5455 1.3766 0.041 Uiso 1 1 calc R
H30C H 0.3180 0.5590 1.3040 0.041 Uiso 1 1 calc R

loop_
_atom_site_aniso_label
_atom_site_aniso_U_11
_atom_site_aniso_U_22
_atom_site_aniso_U_33
_atom_site_aniso_U_23
_atom_site_aniso_U_13
_atom_site_aniso_U_12
Cl1 0.0240(2) 0.0260(2) 0.0287(2) -0.00646(18) -0.00369(18) -0.00391(15)
O1 0.0200(7) 0.0607(10) 0.0248(7) 0.0047(7) -0.0011(5) -0.0041(6)
O2 0.0206(6) 0.0321(7) 0.0202(7) 0.0006(5) 0.0033(5) -0.0018(5)
Si1 0.0173(2) 0.0172(2) 0.0161(2) -0.00080(18) -0.00045(18) -0.00023(16)
Si2 0.0203(2) 0.0208(3) 0.0175(3) 0.00132(18) -0.00181(19) 0.00302(17)
N1 0.0222(7) 0.0217(8) 0.0234(8) -0.0009(6) -0.0002(6) 0.0005(6)
N2 0.0227(7) 0.0191(7) 0.0160(7) 0.0004(6) 0.0008(6) -0.0005(6)
N3 0.0217(7) 0.0193(7) 0.0192(8) 0.0009(6) 0.0021(6) 0.0002(6)
C1 0.0218(8) 0.0205(9) 0.0142(8) 0.0003(6) 0.0007(6) 0.0004(7)
C2 0.0218(8) 0.0257(9) 0.0181(9) -0.0022(7) 0.0011(7) 0.0004(7)
C3 0.0243(9) 0.0282(10) 0.0234(9) -0.0006(8) 0.0013(7) 0.0046(7)
C4 0.0357(10) 0.0182(9) 0.0274(11) 0.0000(8) 0.0024(8) 0.0054(7)
C5 0.0320(9) 0.0211(9) 0.0285(10) -0.0010(8) -0.0009(8) -0.0038(8)
C6 0.0223(8) 0.0237(10) 0.0198(9) 0.0011(8) 0.0005(7) -0.0018(7)
C7 0.0212(8) 0.0275(10) 0.0360(11) -0.0059(8) 0.0018(8) -0.0012(7)
C8 0.0493(14) 0.0448(14) 0.0435(14) 0.0068(12) 0.0047(12) -0.0204(12)
C9 0.0283(10) 0.0559(15) 0.0414(13) -0.0043(11) -0.0031(10) -0.0118(10)
C10 0.0231(9) 0.0233(9) 0.0323(11) -0.0013(8) -0.0027(8) -0.0036(7)
C11 0.0305(10) 0.0438(13) 0.0353(12) -0.0018(10) -0.0075(9) -0.0054(9)
C12 0.0277(9) 0.0350(11) 0.0342(11) -0.0010(9) 0.0025(8) -0.0028(8)
C13 0.0190(8) 0.0173(8) 0.0185(9) 0.0005(6) 0.0031(7) -0.0012(6)
C14 0.0252(9) 0.0206(8) 0.0213(9) 0.0038(7) -0.0023(7) -0.0020(7)
C15 0.0237(9) 0.0205(9) 0.0243(9) 0.0039(7) -0.0009(7) -0.0001(7)
C16 0.0265(9) 0.0268(9) 0.0179(9) -0.0025(7) 0.0050(7) 0.0021(7)
C17 0.0336(10) 0.0336(11) 0.0280(11) -0.0095(9) 0.0075(9) -0.0059(8)
C18 0.0335(11) 0.0407(12) 0.0305(11) -0.0054(9) 0.0097(9) -0.0093(9)
C19 0.0377(11) 0.0290(10) 0.0224(10) 0.0026(8) -0.0069(8) -0.0002(8)
C20 0.0310(10) 0.0279(10) 0.0323(11) 0.0057(8) -0.0012(8) 0.0086(8)
C21 0.0262(9) 0.0225(8) 0.0172(9) -0.0011(7) 0.0027(7) 0.0006(7)
C22 0.0385(10) 0.0232(9) 0.0268(10) -0.0016(8) 0.0035(9) -0.0029(8)
C23 0.0292(10) 0.0311(10) 0.0248(10) -0.0006(8) 0.0081(8) -0.0001(8)
C24 0.0193(8) 0.0180(8) 0.0195(9) -0.0006(7) -0.0013(6) 0.0009(7)
C25 0.0189(8) 0.0192(8) 0.0195(9) -0.0006(7) 0.0013(7) -0.0005(6)
C26 0.0206(8) 0.0198(8) 0.0211(9) 0.0025(7) 0.0006(7) 0.0000(6)
C27 0.0248(10) 0.0409(12) 0.0252(10) -0.0006(8) 0.0083(8) -0.0028(8)
C28 0.0268(9) 0.0359(11) 0.0242(10) 0.0017(9) -0.0004(7) 0.0117(8)
C29 0.0337(10) 0.0261(10) 0.0305(11) 0.0068(8) -0.0042(8) 0.0023(8)
C30 0.0263(9) 0.0292(10) 0.0257(10) -0.0017(8) -0.0052(8) 0.0029(7)

loop_
_atom_type_symbol
_atom_type_description
_atom_type_scat_dispersion_real
_atom_type_scat_dispersion_imag
_atom_type_scat_source
C C 0.0181 0.0091 'International Tables Vol C Tables 4.2.6.8 and 6.1.1.4'
H H 0.0000 0.0000 'International Tables Vol C Tables 4.2.6.8 and 6.1.1.4'
N N 0.0311 0.0180 'International Tables Vol C Tables 4.2.6.8 and 6.1.1.4'
O O 0.0492 0.0322 'International Tables Vol C Tables 4.2.6.8 and 6.1.1.4'
Si Si 0.2541 0.3302 'International Tables Vol C Tables 4.2.6.8 and 6.1.1.4'
Cl Cl 0.3639 0.7018 'International Tables Vol C Tables 4.2.6.8 and 6.1.1.4'

loop_
_geom_angle_atom_site_label_1
_geom_angle_atom_site_label_2
_geom_angle_atom_site_label_3
_geom_angle
C26 O2 C27 115.88(15)
N1 Si1 C24 119.91(8)
N1 Si1 C13 110.61(9)
C24 Si1 C13 99.12(8)
N1 Si1 Cl1 116.61(6)
C24 Si1 Cl1 106.20(6)
C13 Si1 Cl1 101.53(6)
C28 Si2 C30 109.59(10)
C28 Si2 C29 107.98(10)
C30 Si2 C29 111.81(10)
C28 Si2 C25 110.23(9)
C30 Si2 C25 111.36(9)
C29 Si2 C25 105.75(9)
C1 N1 Si1 152.98(15)
C13 N2 C14 110.01(15)
C13 N2 C16 123.21(15)
C14 N2 C16 126.60(16)
C13 N3 C15 109.60(16)
C13 N3 C21 123.73(16)
C15 N3 C21 126.58(15)
N1 C1 C6 121.66(16)
N1 C1 C2 120.72(17)
C6 C1 C2 117.58(17)
C3 C2 C1 119.91(17)
C3 C2 C7 119.84(16)
C1 C2 C7 120.20(17)
C4 C3 C2 122.12(17)
C4 C3 H3 118.9
C2 C3 H3 118.9
C3 C4 C5 118.44(18)
C3 C4 H4 120.8
C5 C4 H4 120.8
C6 C5 C4 121.95(18)
C6 C5 H5 119.0
C4 C5 H5 119.0
C5 C6 C1 119.93(16)
C5 C6 C10 119.60(17)
C1 C6 C10 120.45(17)
C2 C7 C9 112.79(18)
C2 C7 C8 109.97(17)
C9 C7 C8 110.57(19)
C2 C7 H7 107.8
C9 C7 H7 107.8
C8 C7 H7 107.8
C7 C8 H8A 109.5
C7 C8 H8B 109.5
H8A C8 H8B 109.5
C7 C8 H8C 109.5
H8A C8 H8C 109.5
H8B C8 H8C 109.5
C7 C9 H9A 109.5
C7 C9 H9B 109.5
H9A C9 H9B 109.5
C7 C9 H9C 109.5
H9A C9 H9C 109.5
H9B C9 H9C 109.5
C6 C10 C12 111.31(17)
C6 C10 C11 111.93(18)
C12 C10 C11 110.35(17)
C6 C10 H10 107.7
C12 C10 H10 107.7
C11 C10 H10 107.7
C10 C11 H11A 109.5
C10 C11 H11B 109.5
H11A C11 H11B 109.5
C10 C11 H11C 109.5
H11A C11 H11C 109.5
H11B C11 H11C 109.5
C10 C12 H12A 109.5
C10 C12 H12B 109.5
H12A C12 H12B 109.5
C10 C12 H12C 109.5
H12A C12 H12C 109.5
H12B C12 H12C 109.5
N2 C13 N3 106.14(16)
N2 C13 Si1 127.10(14)
N3 C13 Si1 125.68(14)
C15 C14 N2 106.77(16)
C15 C14 C19 128.52(18)
N2 C14 C19 124.65(17)
C14 C15 N3 107.45(16)
C14 C15 C20 127.40(19)
N3 C15 C20 125.11(18)
N2 C16 C17 112.68(16)
N2 C16 C18 110.43(17)
C17 C16 C18 113.26(17)
N2 C16 H16 106.7
C17 C16 H16 106.7
C18 C16 H16 106.7
C16 C17 H17A 109.5
C16 C17 H17B 109.5
H17A C17 H17B 109.5
C16 C17 H17C 109.5
H17A C17 H17C 109.5
H17B C17 H17C 109.5
C16 C18 H18A 109.5
C16 C18 H18B 109.5
H18A C18 H18B 109.5
C16 C18 H18C 109.5
H18A C18 H18C 109.5
H18B C18 H18C 109.5
C14 C19 H19A 109.5
C14 C19 H19B 109.5
H19A C19 H19B 109.5
C14 C19 H19C 109.5
H19A C19 H19C 109.5
H19B C19 H19C 109.5
C15 C20 H20A 109.5
C15 C20 H20B 109.5
H20A C20 H20B 109.5
C15 C20 H20C 109.5
H20A C20 H20C 109.5
H20B C20 H20C 109.5
N3 C21 C23 112.36(15)
N3 C21 C22 111.46(16)
C23 C21 C22 112.44(16)
N3 C21 H21 106.7
C23 C21 H21 106.7
C22 C21 H21 106.7
C21 C22 H22A 109.5
C21 C22 H22B 109.5
H22A C22 H22B 109.5
C21 C22 H22C 109.5
H22A C22 H22C 109.5
H22B C22 H22C 109.5
C21 C23 H23A 109.5
C21 C23 H23B 109.5
H23A C23 H23B 109.5
C21 C23 H23C 109.5
H23A C23 H23C 109.5
H23B C23 H23C 109.5
C25 C24 Si1 135.10(15)
C25 C24 H24 112.4
Si1 C24 H24 112.4
C24 C25 C26 114.50(17)
C24 C25 Si2 128.98(15)
C26 C25 Si2 116.43(13)
O1 C26 O2 122.38(17)
O1 C26 C25 126.56(18)
O2 C26 C25 111.04(15)
O2 C27 H27A 109.5
O2 C27 H27B 109.5
H27A C27 H27B 109.5
O2 C27 H27C 109.5
H27A C27 H27C 109.5
H27B C27 H27C 109.5
Si2 C28 H28A 109.5
Si2 C28 H28B 109.5
H28A C28 H28B 109.5
Si2 C28 H28C 109.5
H28A C28 H28C 109.5
H28B C28 H28C 109.5
Si2 C29 H29A 109.5
Si2 C29 H29B 109.5
H29A C29 H29B 109.5
Si2 C29 H29C 109.5
H29A C29 H29C 109.5
H29B C29 H29C 109.5
Si2 C30 H30A 109.5
Si2 C30 H30B 109.5
H30A C30 H30B 109.5
Si2 C30 H30C 109.5
H30A C30 H30C 109.5
H30B C30 H30C 109.5

loop_
_geom_bond_atom_site_label_1
_geom_bond_atom_site_label_2
_geom_bond_distance
Cl1 Si1 2.1109(7)
O1 C26 1.207(2)
O2 C26 1.344(2)
O2 C27 1.441(2)
Si1 N1 1.5903(17)
Si1 C24 1.8787(19)
Si1 C13 1.9385(19)
Si2 C28 1.854(2)
Si2 C30 1.860(2)
Si2 C29 1.876(2)
Si2 C25 1.8940(19)
N1 C1 1.363(2)
N2 C13 1.357(3)
N2 C14 1.394(2)
N2 C16 1.494(2)
N3 C13 1.367(2)
N3 C15 1.388(2)
N3 C21 1.490(2)
C1 C6 1.426(3)
C1 C2 1.428(2)
C2 C3 1.387(3)
C2 C7 1.518(3)
C3 C4 1.382(3)
C3 H3 0.9500
C4 C5 1.389(3)
C4 H4 0.9500
C5 C6 1.388(3)
C5 H5 0.9500
C6 C10 1.519(3)
C7 C9 1.528(3)
C7 C8 1.528(3)
C7 H7 1.0000
C8 H8A 0.9800
C8 H8B 0.9800
C8 H8C 0.9800
C9 H9A 0.9800
C9 H9B 0.9800
C9 H9C 0.9800
C10 C12 1.527(3)
C10 C11 1.533(3)
C10 H10 1.0000
C11 H11A 0.9800
C11 H11B 0.9800
C11 H11C 0.9800
C12 H12A 0.9800
C12 H12B 0.9800
C12 H12C 0.9800
C14 C15 1.359(3)
C14 C19 1.495(3)
C15 C20 1.497(3)
C16 C17 1.518(3)
C16 C18 1.523(3)
C16 H16 1.0000
C17 H17A 0.9800
C17 H17B 0.9800
C17 H17C 0.9800
C18 H18A 0.9800
C18 H18B 0.9800
C18 H18C 0.9800
C19 H19A 0.9800
C19 H19B 0.9800
C19 H19C 0.9800
C20 H20A 0.9800
C20 H20B 0.9800
C20 H20C 0.9800
C21 C23 1.524(3)
C21 C22 1.529(3)
C21 H21 1.0000
C22 H22A 0.9800
C22 H22B 0.9800
C22 H22C 0.9800
C23 H23A 0.9800
C23 H23B 0.9800
C23 H23C 0.9800
C24 C25 1.343(3)
C24 H24 0.9500
C25 C26 1.500(2)
C27 H27A 0.9800
C27 H27B 0.9800
C27 H27C 0.9800
C28 H28A 0.9800
C28 H28B 0.9800
C28 H28C 0.9800
C29 H29A 0.9800
C29 H29B 0.9800
C29 H29C 0.9800
C30 H30A 0.9800
C30 H30B 0.9800
C30 H30C 0.9800

loop_
_geom_torsion_atom_site_label_1
_geom_torsion_atom_site_label_2
_geom_torsion_atom_site_label_3
_geom_torsion_atom_site_label_4
_geom_torsion
C24 Si1 N1 C1 -36.4(3)
C13 Si1 N1 C1 -150.7(3)
Cl1 Si1 N1 C1 94.0(3)
Si1 N1 C1 C6 77.6(4)
Si1 N1 C1 C2 -104.7(3)
N1 C1 C2 C3 179.55(18)
C6 C1 C2 C3 -2.7(3)
N1 C1 C2 C7 -2.9(3)
C6 C1 C2 C7 174.86(18)
C1 C2 C3 C4 0.7(3)
C7 C2 C3 C4 -176.84(19)
C2 C3 C4 C5 1.3(3)
C3 C4 C5 C6 -1.2(3)
C4 C5 C6 C1 -0.8(3)
C4 C5 C6 C10 -179.5(2)
N1 C1 C6 C5 -179.53(18)
C2 C1 C6 C5 2.7(3)
N1 C1 C6 C10 -0.9(3)
C2 C1 C6 C10 -178.64(18)
C3 C2 C7 C9 -53.6(3)
C1 C2 C7 C9 128.9(2)
C3 C2 C7 C8 70.3(3)
C1 C2 C7 C8 -107.2(2)
C5 C6 C10 C12 71.7(2)
C1 C6 C10 C12 -107.0(2)
C5 C6 C10 C11 -52.4(3)
C1 C6 C10 C11 129.0(2)
C14 N2 C13 N3 -1.1(2)
C16 N2 C13 N3 174.32(15)
C14 N2 C13 Si1 167.50(13)
C16 N2 C13 Si1 -17.1(2)
C15 N3 C13 N2 1.56(19)
C21 N3 C13 N2 -175.26(15)
C15 N3 C13 Si1 -167.23(13)
C21 N3 C13 Si1 16.0(2)
N1 Si1 C13 N2 -0.24(18)
C24 Si1 C13 N2 -127.10(16)
Cl1 Si1 C13 N2 124.17(15)
N1 Si1 C13 N3 166.21(14)
C24 Si1 C13 N3 39.35(16)
Cl1 Si1 C13 N3 -69.38(15)
C13 N2 C14 C15 0.2(2)
C16 N2 C14 C15 -175.01(17)
C13 N2 C14 C19 -177.16(18)
C16 N2 C14 C19 7.6(3)
N2 C14 C15 N3 0.8(2)
C19 C14 C15 N3 177.99(19)
N2 C14 C15 C20 -176.96(18)
C19 C14 C15 C20 0.3(3)
C13 N3 C15 C14 -1.5(2)
C21 N3 C15 C14 175.24(17)
C13 N3 C15 C20 176.32(18)
C21 N3 C15 C20 -7.0(3)
C13 N2 C16 C17 127.76(19)
C14 N2 C16 C17 -57.6(2)
C13 N2 C16 C18 -104.5(2)
C14 N2 C16 C18 70.1(2)
C13 N3 C21 C23 -126.66(18)
C15 N3 C21 C23 57.1(2)
C13 N3 C21 C22 106.10(19)
C15 N3 C21 C22 -70.2(2)
N1 Si1 C24 C25 77.4(2)
C13 Si1 C24 C25 -162.4(2)
Cl1 Si1 C24 C25 -57.5(2)
Si1 C24 C25 C26 176.70(15)
Si1 C24 C25 Si2 -7.0(3)
C28 Si2 C25 C24 -20.8(2)
C30 Si2 C25 C24 101.06(19)
C29 Si2 C25 C24 -137.28(18)
C28 Si2 C25 C26 155.41(14)
C30 Si2 C25 C26 -82.73(15)
C29 Si2 C25 C26 38.93(16)
C27 O2 C26 O1 1.8(3)
C27 O2 C26 C25 -179.60(15)
C24 C25 C26 O1 27.4(3)
Si2 C25 C26 O1 -149.32(18)
C24 C25 C26 O2 -151.11(17)
Si2 C25 C26 O2 32.13(19)
